data_7700599
loop_
_publ_author_name
'Kandel, Ramjee'
'Schatte, Gabriele'
'Jessop, Philip G.'

_publ_section_title
;
 Rh(i) and Ru(ii) phosphaamidine and phosphaguanidine (1,3-P,N) complexes
 and their activity for CO<sub>2</sub> hydrogenation.
;
_journal_issue 33
_journal_name_full 'Dalton transactions (Cambridge, England : 2003)'
_journal_page_first 12512
_journal_page_last 12521
_journal_paper_doi 10.1039/c9dt00602h
_journal_volume 48
_journal_year 2019
_chemical_formula_moiety 'C50 H40 Cl2 N2 P2 Ru'
_chemical_formula_sum 'C50 H40 Cl2 N2 P2 Ru'
_chemical_formula_weight 902.75
_space_group_crystal_system monoclinic
_space_group_IT_number 14
_space_group_name_Hall '-P 2ybc'
_space_group_name_H-M_alt 'P 1 21/c 1'
_symmetry_space_group_name_Hall '-P 2ybc'
_symmetry_space_group_name_H-M 'P 1 21/c 1'
_atom_sites_solution_hydrogens geom
_atom_sites_solution_primary direct
_atom_sites_solution_secondary difmap
_audit_creation_method 'manual editing of SHELXL-2014 template'
_audit_update_record
;
2018-07-23 deposited with the CCDC.    2019-07-22 downloaded from the CCDC.
;
_cell_angle_alpha 90
_cell_angle_beta 96.5170(10)
_cell_angle_gamma 90
_cell_formula_units_Z 4
_cell_length_a 13.9242(2)
_cell_length_b 19.2794(3)
_cell_length_c 15.9218(2)
_cell_measurement_reflns_used 9931
_cell_measurement_temperature 180(2)
_cell_measurement_theta_max 27.26
_cell_measurement_theta_min 2.474
_cell_volume 4246.59(10)
_computing_cell_refinement
;Saint V8.38A and SADABS V2016/2 (Apex3 v2017.3-0; Bruker AXS).
 Ref. for SADABS: Krause, L.; Herbst-Irmer, R.; Sheldrick G.M.; 
 Stalke D., J. Appl. Cryst., 48 (2015), 3-10.
;
_computing_data_collection 'APEX2 software package v2013.3-0 (Bruker AXS)'
_computing_data_reduction
;Saint V8.38A and SADABS V2016/2 (Apex3 v2017.3-0; Bruker AXS).
 Ref. for SADABS: Krause, L.; Herbst-Irmer, R.; Sheldrick G.M.; 
 Stalke D., J. Appl. Cryst., 48 (2015), 3-10. 
;
_computing_molecular_graphics 'XP (SHELXTL-NT v6.14, Bruker AXS)'
_computing_structure_refinement
; SHELXL-2014/7 (Sheldrick, 2014).G. M. Sheldrick, Acta Cryst. 2008,
  A64, 112--122.
;
_computing_structure_solution
; SHELXT-2014 (Sheldrick, 2014). G. M. Sheldrick, Acta Cryst. 2015, A71,
  3-8.
;
_diffrn_ambient_temperature 180(2)
_diffrn_detector 'Bruker Smart Apex2 CCD detector'
_diffrn_measured_fraction_theta_full 0.999
_diffrn_measured_fraction_theta_max 0.993
_diffrn_measurement_device_type 'Bruker Smart Apex2 CCD (Bruker AXS)'
_diffrn_measurement_method 'CCD rotation images,\f and \w scans'
_diffrn_radiation_monochromator 'horizontal mounted graphite crystal'
_diffrn_radiation_type MoK\a
_diffrn_radiation_wavelength 0.71073
_diffrn_reflns_av_R_equivalents 0.0321
_diffrn_reflns_av_unetI/netI 0.0294
_diffrn_reflns_Laue_measured_fraction_full 0.999
_diffrn_reflns_Laue_measured_fraction_max 0.993
_diffrn_reflns_limit_h_max 17
_diffrn_reflns_limit_h_min -17
_diffrn_reflns_limit_k_max 24
_diffrn_reflns_limit_k_min -24
_diffrn_reflns_limit_l_max 20
_diffrn_reflns_limit_l_min -20
_diffrn_reflns_number 37468
_diffrn_reflns_point_group_measured_fraction_full 0.999
_diffrn_reflns_point_group_measured_fraction_max 0.993
_diffrn_reflns_theta_full 25.242
_diffrn_reflns_theta_max 27.320
_diffrn_reflns_theta_min 1.665
_diffrn_source 'Bruker AXS K780, fine-focus sealed tube'
_exptl_absorpt_coefficient_mu 0.608
_exptl_absorpt_correction_T_max 0.7455
_exptl_absorpt_correction_T_min 0.6942
_exptl_absorpt_correction_type multi-scan
_exptl_absorpt_process_details 'SADABS v2016/2 (Apex3, Bruker AXS)'
_exptl_crystal_colour brown-purple
_exptl_crystal_density_diffrn 1.412
_exptl_crystal_description plate-like
_exptl_crystal_F_000 1848
_exptl_crystal_size_max 0.280
_exptl_crystal_size_mid 0.119
_exptl_crystal_size_min 0.061
_refine_diff_density_max 0.499
_refine_diff_density_min -0.333
_refine_diff_density_rms 0.061
_refine_ls_extinction_method none
_refine_ls_goodness_of_fit_ref 1.022
_refine_ls_hydrogen_treatment constr
_refine_ls_matrix_type full
_refine_ls_number_parameters 514
_refine_ls_number_reflns 9506
_refine_ls_number_restraints 0
_refine_ls_restrained_S_all 1.022
_refine_ls_R_factor_all 0.0386
_refine_ls_R_factor_gt 0.0286
_refine_ls_shift/su_max 0.001
_refine_ls_shift/su_mean 0.000
_refine_ls_structure_factor_coef Fsqd
_refine_ls_weighting_details 'w=1/[\s^2^(Fo^2^)+(0.0336P)^2^+1.9729P] where P=(Fo^2^+2Fc^2^)/3'
_refine_ls_weighting_scheme calc
_refine_ls_wR_factor_gt 0.0665
_refine_ls_wR_factor_ref 0.0724
_reflns_Friedel_coverage 0.000
_reflns_number_gt 7967
_reflns_number_total 9506
_reflns_threshold_expression 'I > 2\s(I)'
_cod_data_source_file c9dt00602h2.cif
_cod_data_source_block pjrk14-20150m
_cod_depositor_comments 'Adding full bibliography for 7700596--7700600.cif.'
_cod_database_code 7700599
_shelx_space_group_comment
;
The symmetry employed for this shelxl refinement is uniquely defined
by the following loop, which should always be used as a source of
symmetry information in preference to the above space-group names.
They are only intended as comments.
;
_shelx_estimated_absorpt_t_min 0.848
_shelx_estimated_absorpt_t_max 0.964

loop_
_space_group_symop_operation_xyz
'x, y, z'
'-x, y+1/2, -z+1/2'
'-x, -y, -z'
'x, -y-1/2, z-1/2'

loop_
_atom_site_label
_atom_site_type_symbol
_atom_site_fract_x
_atom_site_fract_y
_atom_site_fract_z
_atom_site_U_iso_or_equiv
_atom_site_adp_type
_atom_site_occupancy
_atom_site_site_symmetry_order
_atom_site_calc_flag
_atom_site_refinement_flags_posn
_atom_site_refinement_flags_adp
Ru1 Ru 0.25837(2) 0.44099(2) 0.22908(2) 0.01818(5) Uani 1 1 d . .
Cl1 Cl 0.24400(3) 0.55189(2) 0.16111(3) 0.02562(10) Uani 1 1 d . .
Cl2 Cl 0.26042(4) 0.32253(2) 0.27667(3) 0.02790(11) Uani 1 1 d . .
P1 P 0.16937(3) 0.47309(3) 0.33267(3) 0.01996(10) Uani 1 1 d . .
P2 P 0.41942(3) 0.45250(3) 0.25987(3) 0.02049(10) Uani 1 1 d . .
N1 N 0.10514(11) 0.42079(8) 0.19682(10) 0.0211(3) Uani 1 1 d . .
N2 N 0.33557(11) 0.40619(8) 0.12833(9) 0.0213(3) Uani 1 1 d . .
C1 C 0.05262(14) 0.39170(11) 0.12271(12) 0.0245(4) Uani 1 1 d . .
C2 C -0.02009(16) 0.42968(13) 0.07785(14) 0.0379(5) Uani 1 1 d . .
H2 H -0.0383 0.4736 0.0979 0.046 Uiso 1 1 calc R U
C3 C -0.06628(18) 0.40273(16) 0.00277(15) 0.0482(6) Uani 1 1 d . .
H3 H -0.1160 0.4286 -0.0288 0.058 Uiso 1 1 calc R U
C4 C -0.04074(18) 0.33943(15) -0.02569(14) 0.0448(6) Uani 1 1 d . .
H4 H -0.0734 0.3212 -0.0765 0.054 Uiso 1 1 calc R U
C5 C 0.03213(18) 0.30182(13) 0.01883(14) 0.0399(6) Uani 1 1 d . .
H5 H 0.0496 0.2578 -0.0015 0.048 Uiso 1 1 calc R U
C6 C 0.08009(15) 0.32798(11) 0.09326(13) 0.0310(5) Uani 1 1 d . .
H6 H 0.1311 0.3025 0.1236 0.037 Uiso 1 1 calc R U
C7 C 0.06568(13) 0.43568(10) 0.26428(12) 0.0216(4) Uani 1 1 d . .
C8 C -0.03323(13) 0.41846(11) 0.28328(12) 0.0242(4) Uani 1 1 d . .
C9 C -0.09647(15) 0.46956(12) 0.30517(15) 0.0360(5) Uani 1 1 d . .
H9 H -0.0782 0.5170 0.3045 0.043 Uiso 1 1 calc R U
C10 C -0.18644(16) 0.45096(13) 0.32808(16) 0.0418(6) Uani 1 1 d . .
H10 H -0.2299 0.4859 0.3423 0.050 Uiso 1 1 calc R U
C11 C -0.21280(16) 0.38252(14) 0.33029(15) 0.0411(6) Uani 1 1 d . .
H11 H -0.2743 0.3702 0.3461 0.049 Uiso 1 1 calc R U
C12 C -0.15035(17) 0.33177(13) 0.30965(16) 0.0451(6) Uani 1 1 d . .
H12 H -0.1683 0.2843 0.3119 0.054 Uiso 1 1 calc R U
C13 C -0.06085(16) 0.34989(12) 0.28556(15) 0.0369(5) Uani 1 1 d . .
H13 H -0.0183 0.3147 0.2705 0.044 Uiso 1 1 calc R U
C14 C 0.17806(14) 0.43228(10) 0.43599(12) 0.0238(4) Uani 1 1 d . .
C15 C 0.09855(15) 0.42041(12) 0.48026(13) 0.0317(5) Uani 1 1 d . .
H15 H 0.0360 0.4355 0.4574 0.038 Uiso 1 1 calc R U
C16 C 0.11103(17) 0.38665(13) 0.55749(13) 0.0392(5) Uani 1 1 d . .
H16 H 0.0566 0.3772 0.5867 0.047 Uiso 1 1 calc R U
C17 C 0.20181(18) 0.36668(12) 0.59211(14) 0.0402(5) Uani 1 1 d . .
H17 H 0.2099 0.3438 0.6453 0.048 Uiso 1 1 calc R U
C18 C 0.28123(17) 0.37972(12) 0.55006(14) 0.0376(5) Uani 1 1 d . .
H18 H 0.3440 0.3670 0.5749 0.045 Uiso 1 1 calc R U
C19 C 0.26915(15) 0.41148(11) 0.47136(13) 0.0296(4) Uani 1 1 d . .
H19 H 0.3236 0.4190 0.4415 0.035 Uiso 1 1 calc R U
C20 C 0.13497(14) 0.56225(10) 0.35038(12) 0.0242(4) Uani 1 1 d . .
C21 C 0.16467(15) 0.59618(12) 0.42596(14) 0.0326(5) Uani 1 1 d . .
H21 H 0.1949 0.5708 0.4728 0.039 Uiso 1 1 calc R U
C22 C 0.15034(17) 0.66680(12) 0.43308(16) 0.0418(6) Uani 1 1 d . .
H22 H 0.1720 0.6898 0.4845 0.050 Uiso 1 1 calc R U
C23 C 0.10499(17) 0.70415(12) 0.36629(16) 0.0397(6) Uani 1 1 d . .
H23 H 0.0963 0.7528 0.3714 0.048 Uiso 1 1 calc R U
C24 C 0.07209(16) 0.67065(11) 0.29187(15) 0.0352(5) Uani 1 1 d . .
H24 H 0.0387 0.6960 0.2464 0.042 Uiso 1 1 calc R U
C25 C 0.08768(15) 0.60036(11) 0.28345(13) 0.0293(4) Uani 1 1 d . .
H25 H 0.0661 0.5778 0.2317 0.035 Uiso 1 1 calc R U
C26 C 0.29676(14) 0.37901(10) 0.04804(12) 0.0245(4) Uani 1 1 d . .
C27 C 0.23666(15) 0.42127(12) -0.00491(13) 0.0316(5) Uani 1 1 d . .
H27 H 0.2246 0.4677 0.0109 0.038 Uiso 1 1 calc R U
C28 C 0.19417(17) 0.39490(13) -0.08138(14) 0.0390(5) Uani 1 1 d . .
H28 H 0.1533 0.4235 -0.1185 0.047 Uiso 1 1 calc R U
C29 C 0.21120(17) 0.32711(13) -0.10362(14) 0.0397(5) Uani 1 1 d . .
H29 H 0.1816 0.3092 -0.1558 0.048 Uiso 1 1 calc R U
C30 C 0.27112(18) 0.28535(12) -0.05027(14) 0.0398(5) Uani 1 1 d . .
H30 H 0.2829 0.2389 -0.0661 0.048 Uiso 1 1 calc R U
C31 C 0.31400(16) 0.31087(11) 0.02603(13) 0.0325(5) Uani 1 1 d . .
H31 H 0.3548 0.2821 0.0630 0.039 Uiso 1 1 calc R U
C32 C 0.42634(14) 0.41059(10) 0.15478(12) 0.0239(4) Uani 1 1 d . .
C33 C 0.50936(14) 0.39352(11) 0.10825(13) 0.0279(4) Uani 1 1 d . .
C34 C 0.50797(15) 0.41065(12) 0.02284(13) 0.0330(5) Uani 1 1 d . .
H34 H 0.4523 0.4319 -0.0064 0.040 Uiso 1 1 calc R U
C35 C 0.58765(17) 0.39673(13) -0.01947(15) 0.0404(5) Uani 1 1 d . .
H35 H 0.5867 0.4088 -0.0774 0.048 Uiso 1 1 calc R U
C36 C 0.66777(17) 0.36554(14) 0.02233(16) 0.0465(6) Uani 1 1 d . .
H36 H 0.7222 0.3563 -0.0068 0.056 Uiso 1 1 calc R U
C37 C 0.66993(18) 0.34760(16) 0.10592(17) 0.0546(7) Uani 1 1 d . .
H37 H 0.7252 0.3251 0.1340 0.066 Uiso 1 1 calc R U
C38 C 0.59116(16) 0.36243(15) 0.14961(15) 0.0445(6) Uani 1 1 d . .
H38 H 0.5935 0.3512 0.2079 0.053 Uiso 1 1 calc R U
C39 C 0.49253(13) 0.40575(11) 0.34363(12) 0.0253(4) Uani 1 1 d . .
C40 C 0.57349(16) 0.53893(13) 0.22794(15) 0.0390(5) Uani 1 1 d . .
H40 H 0.6038 0.4982 0.2101 0.047 Uiso 1 1 calc R U
C41 C 0.61950(19) 0.60184(16) 0.22596(17) 0.0508(7) Uani 1 1 d . .
H41 H 0.6813 0.6045 0.2062 0.061 Uiso 1 1 calc R U
C42 C 0.5769(2) 0.66092(14) 0.25233(18) 0.0537(8) Uani 1 1 d . .
H42 H 0.6091 0.7042 0.2506 0.064 Uiso 1 1 calc R U
C43 C 0.4878(2) 0.65753(12) 0.28120(17) 0.0479(6) Uani 1 1 d . .
H43 H 0.4591 0.6984 0.3004 0.058 Uiso 1 1 calc R U
C44 C 0.43923(16) 0.59438(11) 0.28256(14) 0.0340(5) Uani 1 1 d . .
H44 H 0.3770 0.5923 0.3015 0.041 Uiso 1 1 calc R U
C45 C 0.48232(14) 0.53467(11) 0.25615(12) 0.0262(4) Uani 1 1 d . .
C46 C 0.53962(15) 0.44216(12) 0.41176(13) 0.0319(5) Uani 1 1 d . .
H46 H 0.5408 0.4914 0.4107 0.038 Uiso 1 1 calc R U
C47 C 0.58460(17) 0.40692(14) 0.48090(14) 0.0429(6) Uani 1 1 d . .
H47 H 0.6160 0.4321 0.5275 0.051 Uiso 1 1 calc R U
C48 C 0.58410(18) 0.33563(15) 0.48259(16) 0.0487(7) Uani 1 1 d . .
H48 H 0.6149 0.3117 0.5304 0.058 Uiso 1 1 calc R U
C49 C 0.53908(18) 0.29891(14) 0.41528(18) 0.0485(6) Uani 1 1 d . .
H49 H 0.5399 0.2496 0.4161 0.058 Uiso 1 1 calc R U
C50 C 0.49245(15) 0.33371(12) 0.34619(15) 0.0358(5) Uani 1 1 d . .
H50 H 0.4603 0.3082 0.3003 0.043 Uiso 1 1 calc R U

loop_
_atom_site_aniso_label
_atom_site_aniso_U_11
_atom_site_aniso_U_22
_atom_site_aniso_U_33
_atom_site_aniso_U_23
_atom_site_aniso_U_13
_atom_site_aniso_U_12
Ru1 0.01893(8) 0.01954(8) 0.01622(8) 0.00028(5) 0.00271(5) 0.00047(6)
Cl1 0.0287(2) 0.0251(2) 0.0231(2) 0.00528(18) 0.00315(18) 0.00173(19)
Cl2 0.0323(3) 0.0220(2) 0.0295(2) 0.00488(19) 0.0041(2) 0.00130(19)
P1 0.0199(2) 0.0218(2) 0.0186(2) -0.00065(18) 0.00349(18) 0.00033(19)
P2 0.0196(2) 0.0231(2) 0.0190(2) -0.00033(19) 0.00297(18) 0.00028(19)
N1 0.0214(8) 0.0213(8) 0.0205(8) 0.0005(6) 0.0015(6) 0.0002(6)
N2 0.0233(8) 0.0215(8) 0.0194(7) -0.0007(6) 0.0036(6) 0.0009(6)
C1 0.0227(9) 0.0312(11) 0.0196(9) -0.0014(8) 0.0030(7) -0.0057(8)
C2 0.0353(12) 0.0472(14) 0.0298(11) -0.0022(10) -0.0031(9) 0.0072(10)
C3 0.0386(13) 0.0708(19) 0.0320(12) 0.0035(12) -0.0098(10) -0.0001(13)
C4 0.0434(14) 0.0663(18) 0.0237(11) -0.0056(11) -0.0006(10) -0.0217(13)
C5 0.0506(14) 0.0393(13) 0.0310(11) -0.0105(10) 0.0093(10) -0.0155(11)
C6 0.0339(11) 0.0315(11) 0.0277(10) -0.0021(9) 0.0039(9) -0.0035(9)
C7 0.0203(9) 0.0211(9) 0.0232(9) -0.0002(7) 0.0012(7) 0.0010(7)
C8 0.0220(9) 0.0308(11) 0.0196(9) -0.0016(8) 0.0018(7) -0.0009(8)
C9 0.0283(11) 0.0328(12) 0.0481(13) -0.0043(10) 0.0097(10) 0.0011(9)
C10 0.0264(11) 0.0502(15) 0.0502(14) -0.0057(12) 0.0100(10) 0.0053(10)
C11 0.0246(11) 0.0622(17) 0.0379(12) -0.0067(11) 0.0095(9) -0.0093(11)
C12 0.0430(14) 0.0420(14) 0.0535(15) -0.0058(12) 0.0188(12) -0.0152(11)
C13 0.0349(12) 0.0315(12) 0.0467(13) -0.0071(10) 0.0156(10) -0.0029(9)
C14 0.0293(10) 0.0237(10) 0.0187(9) -0.0021(7) 0.0045(8) -0.0013(8)
C15 0.0292(11) 0.0415(13) 0.0253(10) -0.0009(9) 0.0064(8) -0.0041(9)
C16 0.0447(13) 0.0493(15) 0.0259(11) -0.0007(10) 0.0133(10) -0.0133(11)
C17 0.0572(15) 0.0401(13) 0.0232(10) 0.0041(9) 0.0043(10) -0.0048(11)
C18 0.0418(13) 0.0417(13) 0.0283(11) 0.0046(10) -0.0004(10) 0.0073(10)
C19 0.0300(11) 0.0338(12) 0.0255(10) -0.0003(9) 0.0053(8) 0.0006(9)
C20 0.0220(9) 0.0232(10) 0.0288(10) -0.0026(8) 0.0088(8) -0.0018(8)
C21 0.0308(11) 0.0332(12) 0.0332(11) -0.0058(9) 0.0011(9) 0.0007(9)
C22 0.0426(13) 0.0367(13) 0.0466(14) -0.0171(11) 0.0074(11) -0.0031(11)
C23 0.0418(13) 0.0238(11) 0.0567(15) -0.0038(10) 0.0198(11) 0.0004(10)
C24 0.0383(12) 0.0294(11) 0.0404(12) 0.0060(10) 0.0149(10) 0.0068(9)
C25 0.0329(11) 0.0279(11) 0.0284(10) -0.0001(9) 0.0091(9) 0.0024(9)
C26 0.0240(10) 0.0285(11) 0.0221(9) -0.0038(8) 0.0073(8) -0.0036(8)
C27 0.0340(11) 0.0347(12) 0.0261(10) -0.0041(9) 0.0030(9) 0.0036(9)
C28 0.0389(13) 0.0519(15) 0.0256(11) -0.0025(10) 0.0012(9) 0.0047(11)
C29 0.0446(13) 0.0503(15) 0.0242(11) -0.0114(10) 0.0032(10) -0.0109(11)
C30 0.0558(15) 0.0329(12) 0.0314(11) -0.0107(10) 0.0083(11) -0.0066(11)
C31 0.0405(12) 0.0289(11) 0.0282(10) -0.0030(9) 0.0046(9) -0.0021(9)
C32 0.0263(10) 0.0233(10) 0.0226(9) -0.0003(8) 0.0056(8) 0.0010(8)
C33 0.0256(10) 0.0305(11) 0.0286(10) -0.0072(8) 0.0070(8) -0.0004(8)
C34 0.0309(11) 0.0371(12) 0.0328(11) 0.0011(9) 0.0107(9) -0.0019(9)
C35 0.0397(13) 0.0480(14) 0.0366(12) -0.0018(11) 0.0177(10) -0.0050(11)
C36 0.0332(13) 0.0628(17) 0.0467(14) -0.0124(12) 0.0188(11) 0.0004(12)
C37 0.0309(13) 0.085(2) 0.0487(15) -0.0063(14) 0.0056(11) 0.0197(13)
C38 0.0329(12) 0.0693(18) 0.0317(12) -0.0041(11) 0.0051(10) 0.0139(12)
C39 0.0194(9) 0.0318(11) 0.0248(10) 0.0017(8) 0.0034(8) 0.0028(8)
C40 0.0334(12) 0.0480(14) 0.0362(12) 0.0017(10) 0.0068(10) -0.0096(10)
C41 0.0407(14) 0.0640(19) 0.0478(15) 0.0107(13) 0.0056(12) -0.0202(13)
C42 0.0521(16) 0.0439(15) 0.0597(17) 0.0241(13) -0.0172(13) -0.0264(13)
C43 0.0561(16) 0.0250(12) 0.0581(16) 0.0045(11) -0.0136(13) -0.0025(11)
C44 0.0334(11) 0.0293(11) 0.0376(12) 0.0013(9) -0.0033(9) -0.0024(9)
C45 0.0285(10) 0.0291(11) 0.0204(9) 0.0024(8) -0.0002(8) -0.0054(8)
C46 0.0288(11) 0.0400(13) 0.0263(10) -0.0011(9) 0.0010(8) 0.0043(9)
C47 0.0390(13) 0.0607(17) 0.0274(11) 0.0024(11) -0.0036(10) 0.0075(12)
C48 0.0411(14) 0.0631(18) 0.0401(14) 0.0215(13) -0.0029(11) 0.0128(12)
C49 0.0426(14) 0.0387(14) 0.0625(17) 0.0167(12) -0.0019(12) 0.0053(11)
C50 0.0294(11) 0.0314(12) 0.0448(13) 0.0033(10) -0.0041(10) 0.0025(9)

loop_
_atom_type_symbol
_atom_type_description
_atom_type_scat_dispersion_real
_atom_type_scat_dispersion_imag
_atom_type_scat_source
C C 0.0033 0.0016 'International Tables Vol C Tables 4.2.6.8 and 6.1.1.4'
H H 0.0000 0.0000 'International Tables Vol C Tables 4.2.6.8 and 6.1.1.4'
Cl Cl 0.1484 0.1585 'International Tables Vol C Tables 4.2.6.8 and 6.1.1.4'
N N 0.0061 0.0033 'International Tables Vol C Tables 4.2.6.8 and 6.1.1.4'
P P 0.1023 0.0942 'International Tables Vol C Tables 4.2.6.8 and 6.1.1.4'
Ru Ru -1.2594 0.8363 'International Tables Vol C Tables 4.2.6.8 and 6.1.1.4'

loop_
_geom_angle_atom_site_label_1
_geom_angle_atom_site_label_2
_geom_angle_atom_site_label_3
_geom_angle
N2 Ru1 N1 109.29(6)
N2 Ru1 P2 67.73(4)
N1 Ru1 P2 175.16(4)
N2 Ru1 P1 176.43(4)
N1 Ru1 P1 67.44(4)
P2 Ru1 P1 115.431(18)
N2 Ru1 Cl1 87.96(4)
N1 Ru1 Cl1 91.37(4)
P2 Ru1 Cl1 92.318(18)
P1 Ru1 Cl1 93.482(17)
N2 Ru1 Cl2 87.10(4)
N1 Ru1 Cl2 83.14(4)
P2 Ru1 Cl2 92.810(18)
P1 Ru1 Cl2 91.032(17)
Cl1 Ru1 Cl2 170.960(18)
C20 P1 C14 105.15(9)
C20 P1 C7 104.97(9)
C14 P1 C7 109.34(9)
C20 P1 Ru1 123.31(6)
C14 P1 Ru1 123.86(6)
C7 P1 Ru1 85.39(6)
C45 P2 C39 102.95(9)
C45 P2 C32 105.90(9)
C39 P2 C32 111.09(9)
C45 P2 Ru1 123.47(7)
C39 P2 Ru1 124.80(6)
C32 P2 Ru1 85.06(6)
C7 N1 C1 123.14(16)
C7 N1 Ru1 105.21(12)
C1 N1 Ru1 131.44(12)
C32 N2 C26 124.98(16)
C32 N2 Ru1 106.99(12)
C26 N2 Ru1 127.94(12)
C2 C1 C6 120.66(19)
C2 C1 N1 119.67(18)
C6 C1 N1 119.50(18)
C1 C2 C3 119.1(2)
C1 C2 H2 120.4
C3 C2 H2 120.4
C4 C3 C2 120.5(2)
C4 C3 H3 119.8
C2 C3 H3 119.8
C3 C4 C5 120.4(2)
C3 C4 H4 119.8
C5 C4 H4 119.8
C4 C5 C6 120.2(2)
C4 C5 H5 119.9
C6 C5 H5 119.9
C1 C6 C5 119.2(2)
C1 C6 H6 120.4
C5 C6 H6 120.4
N1 C7 C8 127.78(17)
N1 C7 P1 101.44(13)
C8 C7 P1 130.38(14)
C13 C8 C9 119.08(19)
C13 C8 C7 119.28(18)
C9 C8 C7 121.46(18)
C10 C9 C8 119.8(2)
C10 C9 H9 120.1
C8 C9 H9 120.1
C11 C10 C9 120.4(2)
C11 C10 H10 119.8
C9 C10 H10 119.8
C10 C11 C12 120.1(2)
C10 C11 H11 120.0
C12 C11 H11 120.0
C11 C12 C13 119.9(2)
C11 C12 H12 120.0
C13 C12 H12 120.0
C8 C13 C12 120.7(2)
C8 C13 H13 119.7
C12 C13 H13 119.7
C19 C14 C15 119.22(18)
C19 C14 P1 117.20(14)
C15 C14 P1 123.58(16)
C16 C15 C14 119.9(2)
C16 C15 H15 120.1
C14 C15 H15 120.1
C17 C16 C15 120.3(2)
C17 C16 H16 119.9
C15 C16 H16 119.9
C16 C17 C18 120.4(2)
C16 C17 H17 119.8
C18 C17 H17 119.8
C17 C18 C19 119.8(2)
C17 C18 H18 120.1
C19 C18 H18 120.1
C14 C19 C18 120.38(19)
C14 C19 H19 119.8
C18 C19 H19 119.8
C21 C20 C25 118.76(19)
C21 C20 P1 121.47(16)
C25 C20 P1 119.31(15)
C22 C21 C20 120.2(2)
C22 C21 H21 119.9
C20 C21 H21 119.9
C23 C22 C21 120.6(2)
C23 C22 H22 119.7
C21 C22 H22 119.7
C22 C23 C24 119.8(2)
C22 C23 H23 120.1
C24 C23 H23 120.1
C23 C24 C25 120.1(2)
C23 C24 H24 119.9
C25 C24 H24 119.9
C24 C25 C20 120.5(2)
C24 C25 H25 119.7
C20 C25 H25 119.7
C27 C26 C31 120.90(19)
C27 C26 N2 118.04(18)
C31 C26 N2 120.94(18)
C26 C27 C28 119.1(2)
C26 C27 H27 120.4
C28 C27 H27 120.4
C29 C28 C27 120.2(2)
C29 C28 H28 119.9
C27 C28 H28 119.9
C30 C29 C28 120.2(2)
C30 C29 H29 119.9
C28 C29 H29 119.9
C29 C30 C31 120.3(2)
C29 C30 H30 119.9
C31 C30 H30 119.9
C30 C31 C26 119.3(2)
C30 C31 H31 120.4
C26 C31 H31 120.4
N2 C32 C33 127.94(17)
N2 C32 P2 99.93(13)
C33 C32 P2 131.82(15)
C38 C33 C34 118.99(19)
C38 C33 C32 120.34(19)
C34 C33 C32 120.63(19)
C35 C34 C33 120.2(2)
C35 C34 H34 119.9
C33 C34 H34 119.9
C36 C35 C34 120.0(2)
C36 C35 H35 120.0
C34 C35 H35 120.0
C35 C36 C37 120.6(2)
C35 C36 H36 119.7
C37 C36 H36 119.7
C36 C37 C38 120.0(2)
C36 C37 H37 120.0
C38 C37 H37 120.0
C33 C38 C37 120.2(2)
C33 C38 H38 119.9
C37 C38 H38 119.9
C50 C39 C46 118.89(19)
C50 C39 P2 120.91(16)
C46 C39 P2 119.71(16)
C41 C40 C45 120.2(2)
C41 C40 H40 119.9
C45 C40 H40 119.9
C42 C41 C40 120.5(2)
C42 C41 H41 119.8
C40 C41 H41 119.8
C41 C42 C43 120.1(2)
C41 C42 H42 119.9
C43 C42 H42 119.9
C42 C43 C44 120.4(3)
C42 C43 H43 119.8
C44 C43 H43 119.8
C45 C44 C43 119.6(2)
C45 C44 H44 120.2
C43 C44 H44 120.2
C44 C45 C40 119.3(2)
C44 C45 P2 119.23(16)
C40 C45 P2 121.45(17)
C47 C46 C39 120.2(2)
C47 C46 H46 119.9
C39 C46 H46 119.9
C48 C47 C46 120.3(2)
C48 C47 H47 119.9
C46 C47 H47 119.9
C47 C48 C49 120.2(2)
C47 C48 H48 119.9
C49 C48 H48 119.9
C48 C49 C50 120.0(2)
C48 C49 H49 120.0
C50 C49 H49 120.0
C49 C50 C39 120.4(2)
C49 C50 H50 119.8
C39 C50 H50 119.8

loop_
_geom_bond_atom_site_label_1
_geom_bond_atom_site_label_2
_geom_bond_distance
Ru1 N2 2.1378(15)
Ru1 N1 2.1723(15)
Ru1 P2 2.2514(5)
Ru1 P1 2.2590(5)
Ru1 Cl1 2.3944(5)
Ru1 Cl2 2.4054(5)
P1 C20 1.815(2)
P1 C14 1.8151(19)
P1 C7 1.8530(19)
P2 C45 1.814(2)
P2 C39 1.822(2)
P2 C32 1.8703(19)
N1 C7 1.293(2)
N1 C1 1.430(2)
N2 C32 1.289(2)
N2 C26 1.430(2)
C1 C2 1.381(3)
C1 C6 1.384(3)
C2 C3 1.392(3)
C2 H2 0.9500
C3 C4 1.363(4)
C3 H3 0.9500
C4 C5 1.376(4)
C4 H4 0.9500
C5 C6 1.387(3)
C5 H5 0.9500
C6 H6 0.9500
C7 C8 1.481(3)
C8 C13 1.378(3)
C8 C9 1.392(3)
C9 C10 1.391(3)
C9 H9 0.9500
C10 C11 1.371(3)
C10 H10 0.9500
C11 C12 1.373(3)
C11 H11 0.9500
C12 C13 1.390(3)
C12 H12 0.9500
C13 H13 0.9500
C14 C19 1.387(3)
C14 C15 1.397(3)
C15 C16 1.385(3)
C15 H15 0.9500
C16 C17 1.375(3)
C16 H16 0.9500
C17 C18 1.379(3)
C17 H17 0.9500
C18 C19 1.388(3)
C18 H18 0.9500
C19 H19 0.9500
C20 C21 1.391(3)
C20 C25 1.396(3)
C21 C22 1.383(3)
C21 H21 0.9500
C22 C23 1.377(3)
C22 H22 0.9500
C23 C24 1.381(3)
C23 H23 0.9500
C24 C25 1.381(3)
C24 H24 0.9500
C25 H25 0.9500
C26 C27 1.384(3)
C26 C31 1.388(3)
C27 C28 1.388(3)
C27 H27 0.9500
C28 C29 1.381(3)
C28 H28 0.9500
C29 C30 1.380(3)
C29 H29 0.9500
C30 C31 1.382(3)
C30 H30 0.9500
C31 H31 0.9500
C32 C33 1.479(3)
C33 C38 1.386(3)
C33 C34 1.397(3)
C34 C35 1.388(3)
C34 H34 0.9500
C35 C36 1.371(4)
C35 H35 0.9500
C36 C37 1.372(4)
C36 H36 0.9500
C37 C38 1.394(3)
C37 H37 0.9500
C38 H38 0.9500
C39 C50 1.390(3)
C39 C46 1.392(3)
C40 C41 1.374(3)
C40 C45 1.396(3)
C40 H40 0.9500
C41 C42 1.372(4)
C41 H41 0.9500
C42 C43 1.372(4)
C42 H42 0.9500
C43 C44 1.394(3)
C43 H43 0.9500
C44 C45 1.385(3)
C44 H44 0.9500
C46 C47 1.382(3)
C46 H46 0.9500
C47 C48 1.375(4)
C47 H47 0.9500
C48 C49 1.375(4)
C48 H48 0.9500
C49 C50 1.386(3)
C49 H49 0.9500
C50 H50 0.9500

loop_
_geom_torsion_atom_site_label_1
_geom_torsion_atom_site_label_2
_geom_torsion_atom_site_label_3
_geom_torsion_atom_site_label_4
_geom_torsion
C7 N1 C1 C2 64.4(3)
Ru1 N1 C1 C2 -121.70(19)
C7 N1 C1 C6 -120.4(2)
Ru1 N1 C1 C6 53.5(2)
C6 C1 C2 C3 0.6(3)
N1 C1 C2 C3 175.7(2)
C1 C2 C3 C4 0.6(4)
C2 C3 C4 C5 -1.0(4)
C3 C4 C5 C6 0.2(4)
C2 C1 C6 C5 -1.5(3)
N1 C1 C6 C5 -176.57(18)
C4 C5 C6 C1 1.1(3)
C1 N1 C7 C8 8.5(3)
Ru1 N1 C7 C8 -166.76(17)
C1 N1 C7 P1 -178.19(14)
Ru1 N1 C7 P1 6.56(12)
C20 P1 C7 N1 117.18(13)
C14 P1 C7 N1 -130.44(13)
Ru1 P1 C7 N1 -6.10(12)
C20 P1 C7 C8 -69.75(19)
C14 P1 C7 C8 42.6(2)
Ru1 P1 C7 C8 166.96(18)
N1 C7 C8 C13 60.0(3)
P1 C7 C8 C13 -111.4(2)
N1 C7 C8 C9 -124.9(2)
P1 C7 C8 C9 63.7(3)
C13 C8 C9 C10 -0.6(3)
C7 C8 C9 C10 -175.7(2)
C8 C9 C10 C11 0.8(4)
C9 C10 C11 C12 -0.1(4)
C10 C11 C12 C13 -0.8(4)
C9 C8 C13 C12 -0.2(3)
C7 C8 C13 C12 174.9(2)
C11 C12 C13 C8 1.0(4)
C20 P1 C14 C19 -113.07(16)
C7 P1 C14 C19 134.69(16)
Ru1 P1 C14 C19 37.04(18)
C20 P1 C14 C15 67.63(19)
C7 P1 C14 C15 -44.62(19)
Ru1 P1 C14 C15 -142.26(15)
C19 C14 C15 C16 -1.6(3)
P1 C14 C15 C16 177.66(17)
C14 C15 C16 C17 2.1(3)
C15 C16 C17 C18 -0.4(4)
C16 C17 C18 C19 -1.7(4)
C15 C14 C19 C18 -0.5(3)
P1 C14 C19 C18 -179.79(17)
C17 C18 C19 C14 2.1(3)
C14 P1 C20 C21 31.83(19)
C7 P1 C20 C21 147.14(16)
Ru1 P1 C20 C21 -118.49(15)
C14 P1 C20 C25 -156.01(15)
C7 P1 C20 C25 -40.70(17)
Ru1 P1 C20 C25 53.67(18)
C25 C20 C21 C22 -2.2(3)
P1 C20 C21 C22 169.96(17)
C20 C21 C22 C23 1.3(3)
C21 C22 C23 C24 1.0(3)
C22 C23 C24 C25 -2.3(3)
C23 C24 C25 C20 1.3(3)
C21 C20 C25 C24 1.0(3)
P1 C20 C25 C24 -171.39(16)
C32 N2 C26 C27 -123.0(2)
Ru1 N2 C26 C27 61.0(2)
C32 N2 C26 C31 60.9(3)
Ru1 N2 C26 C31 -115.07(18)
C31 C26 C27 C28 -0.7(3)
N2 C26 C27 C28 -176.78(18)
C26 C27 C28 C29 0.6(3)
C27 C28 C29 C30 -0.5(3)
C28 C29 C30 C31 0.4(4)
C29 C30 C31 C26 -0.5(3)
C27 C26 C31 C30 0.6(3)
N2 C26 C31 C30 176.61(18)
C26 N2 C32 C33 4.2(3)
Ru1 N2 C32 C33 -179.10(17)
C26 N2 C32 P2 178.37(15)
Ru1 N2 C32 P2 -4.91(13)
C45 P2 C32 N2 -118.96(13)
C39 P2 C32 N2 129.97(13)
Ru1 P2 C32 N2 4.47(12)
C45 P2 C32 C33 54.9(2)
C39 P2 C32 C33 -56.2(2)
Ru1 P2 C32 C33 178.32(19)
N2 C32 C33 C38 -142.3(2)
P2 C32 C33 C38 45.3(3)
N2 C32 C33 C34 39.9(3)
P2 C32 C33 C34 -132.4(2)
C38 C33 C34 C35 -0.1(3)
C32 C33 C34 C35 177.6(2)
C33 C34 C35 C36 0.5(4)
C34 C35 C36 C37 0.3(4)
C35 C36 C37 C38 -1.4(4)
C34 C33 C38 C37 -1.0(4)
C32 C33 C38 C37 -178.8(2)
C36 C37 C38 C33 1.8(4)
C45 P2 C39 C50 -155.45(17)
C32 P2 C39 C50 -42.50(19)
Ru1 P2 C39 C50 56.45(19)
C45 P2 C39 C46 32.69(18)
C32 P2 C39 C46 145.65(15)
Ru1 P2 C39 C46 -115.40(15)
C45 C40 C41 C42 0.6(4)
C40 C41 C42 C43 0.2(4)
C41 C42 C43 C44 -1.1(4)
C42 C43 C44 C45 1.3(4)
C43 C44 C45 C40 -0.5(3)
C43 C44 C45 P2 178.94(17)
C41 C40 C45 C44 -0.4(3)
C41 C40 C45 P2 -179.87(18)
C39 P2 C45 C44 -110.99(17)
C32 P2 C45 C44 132.30(16)
Ru1 P2 C45 C44 37.66(19)
C39 P2 C45 C40 68.45(19)
C32 P2 C45 C40 -48.3(2)
Ru1 P2 C45 C40 -142.90(15)
C50 C39 C46 C47 -0.6(3)
P2 C39 C46 C47 171.42(17)
C39 C46 C47 C48 0.7(3)
C46 C47 C48 C49 0.2(4)
C47 C48 C49 C50 -1.2(4)
C48 C49 C50 C39 1.3(4)
C46 C39 C50 C49 -0.4(3)
P2 C39 C50 C49 -172.32(18)
